data_7029671
loop_
_publ_author_name
'Ramachandran, Rangasamy'
'Prakash, Govindan'
'Selvamurugan, Sellappan'
'Viswanathamurthi, Periasamy'
'Malecki, Jan Grzegorz'
'Ramkumar, Venkatachalam'

_publ_section_title
;
 Efficient and versatile catalysis of N-alkylation of heterocyclic amines
 with alcohols and one-pot synthesis of 2-aryl substituted benzazoles with
 newly designed ruthenium(ii) complexes of PNS thiosemicarbazones.
;
_journal_issue 21
_journal_name_full 'Dalton transactions (Cambridge, England : 2003)'
_journal_page_first 7889
_journal_page_last 7902
_journal_paper_doi 10.1039/c4dt00006d
_journal_volume 43
_journal_year 2014
_chemical_formula_moiety 'C39 H32 Cl N3 O P2 Ru S, 0.5(C2 H8 O2)'
_chemical_formula_sum 'C40 H36 Cl N3 O2 P2 Ru S'
_chemical_formula_weight 821.24
_chemical_name_systematic
;
 ? 
;
_space_group_crystal_system monoclinic
_space_group_IT_number 14
_space_group_name_Hall '-P 2ybc'
_space_group_name_H-M_alt 'P 1 21/c 1'
_symmetry_space_group_name_Hall '-P 2ybc'
_symmetry_space_group_name_H-M 'P 1 21/c 1'
_atom_sites_solution_hydrogens geom
_atom_sites_solution_primary direct
_atom_sites_solution_secondary difmap
_audit_creation_date 2014-02-06
_audit_creation_method
;
Olex2 1.2
(compiled 2013.12.10 svn.r2850 for OlexSys, GUI svn.r4736)
;
_cell_angle_alpha 90.00
_cell_angle_beta 96.312(3)
_cell_angle_gamma 90.00
_cell_formula_units_Z 4
_cell_length_a 14.3822(5)
_cell_length_b 16.6752(6)
_cell_length_c 15.1543(4)
_cell_measurement_reflns_used 7467
_cell_measurement_temperature 295(2)
_cell_measurement_theta_max 29.0120
_cell_measurement_theta_min 3.8050
_cell_volume 3612.4(2)
_computing_cell_refinement
;
CrysAlisPro, Agilent Technologies,
Version 1.171.36.24 (release 03-12-2012 CrysAlis171 .NET)
(compiled Dec  3 2012,18:21:49)
;
_computing_data_collection
;
CrysAlisPro, Agilent Technologies,
Version 1.171.36.24 (release 03-12-2012 CrysAlis171 .NET)
(compiled Dec  3 2012,18:21:49)
;
_computing_data_reduction
;
CrysAlisPro, Agilent Technologies,
Version 1.171.36.24 (release 03-12-2012 CrysAlis171 .NET)
(compiled Dec  3 2012,18:21:49)
;
_computing_molecular_graphics 'Olex2 (Dolomanov et al., 2009)'
_computing_publication_material 'Olex2 (Dolomanov et al., 2009)'
_computing_structure_refinement 'ShelXL (Sheldrick, 2008)'
_computing_structure_solution 'SHELXS-97 (Sheldrick, 1990)'
_diffrn_ambient_temperature 295(2)
_diffrn_detector_area_resol_mean 10.4015
_diffrn_measured_fraction_theta_full 0.997
_diffrn_measured_fraction_theta_max 0.997
_diffrn_measurement_device_type 'Gemini A ultra'
_diffrn_measurement_method '\w scans'
_diffrn_orient_matrix_UB_11 -0.0222648000
_diffrn_orient_matrix_UB_12 -0.0241633000
_diffrn_orient_matrix_UB_13 0.0299627000
_diffrn_orient_matrix_UB_21 0.0338681000
_diffrn_orient_matrix_UB_22 -0.0304620000
_diffrn_orient_matrix_UB_23 -0.0032566000
_diffrn_orient_matrix_UB_31 0.0286100000
_diffrn_orient_matrix_UB_32 0.0172364000
_diffrn_orient_matrix_UB_33 0.0362028000
_diffrn_radiation_monochromator graphite
_diffrn_radiation_type MoK\a
_diffrn_radiation_wavelength 0.71073
_diffrn_reflns_av_R_equivalents 0.0353
_diffrn_reflns_av_unetI/netI 0.0373
_diffrn_reflns_limit_h_max 17
_diffrn_reflns_limit_h_min -17
_diffrn_reflns_limit_k_max 18
_diffrn_reflns_limit_k_min -19
_diffrn_reflns_limit_l_max 18
_diffrn_reflns_limit_l_min -17
_diffrn_reflns_number 18987
_diffrn_reflns_theta_full 25.05
_diffrn_reflns_theta_max 25.05
_diffrn_reflns_theta_min 3.42
_diffrn_source 'Enhance (Mo) X-ray Source'
_exptl_absorpt_coefficient_mu 0.695
_exptl_absorpt_correction_T_max 1.00000
_exptl_absorpt_correction_T_min 0.77532
_exptl_absorpt_correction_type multi-scan
_exptl_absorpt_process_details
;
CrysAlisPro, Agilent Technologies,
Version 1.171.36.24 (release 03-12-2012 CrysAlis171 .NET)
(compiled Dec  3 2012,18:21:49)
Empirical absorption correction using spherical harmonics,
 implemented in SCALE3 ABSPACK scaling algorithm.
;
_exptl_crystal_colour yellow
_exptl_crystal_density_diffrn 1.510
_exptl_crystal_density_method 'not measured'
_exptl_crystal_description plate
_exptl_crystal_F_000 1680
_exptl_crystal_size_max 0.26
_exptl_crystal_size_mid 0.21
_exptl_crystal_size_min 0.10
_refine_diff_density_max 0.477
_refine_diff_density_min -0.474
_refine_diff_density_rms 0.060
_refine_ls_extinction_method none
_refine_ls_goodness_of_fit_ref 1.060
_refine_ls_hydrogen_treatment mixed
_refine_ls_matrix_type full
_refine_ls_number_parameters 486
_refine_ls_number_reflns 6367
_refine_ls_number_restraints 0
_refine_ls_restrained_S_all 1.060
_refine_ls_R_factor_all 0.0472
_refine_ls_R_factor_gt 0.0353
_refine_ls_shift/su_max 0.001
_refine_ls_shift/su_mean 0.000
_refine_ls_structure_factor_coef Fsqd
_refine_ls_weighting_details 'calc w=1/[\s^2^(Fo^2^)+(0.0323P)^2^+3.0193P] where P=(Fo^2^+2Fc^2^)/3'
_refine_ls_weighting_scheme calc
_refine_ls_wR_factor_gt 0.0815
_refine_ls_wR_factor_ref 0.0859
_reflns_number_gt 5292
_reflns_number_total 6367
_reflns_threshold_expression >2sigma(I)
_cod_data_source_file c4dt00006d2.cif
_cod_data_source_block pv3
_cod_depositor_comments 'Adding full bibliography for 7029671--7029673.cif.'
_cod_database_code 7029671
_chemical_oxdiff_formula 'Ru1 P2 O3 N2 C40 H40'
_reflns_odcompleteness_completeness 99.67
_reflns_odcompleteness_iscentric 1
_reflns_odcompleteness_theta 26.32
_olex2_refinement_description
;
1. Fixed Uiso
 At 1.2 times of:
  All C(H) groups, All N(H,H) groups
 At 1.5 times of:
  All C(H,H,H) groups
2. Others
 Sof(Cl1)=1-FVAR(1)
 Sof(Cl2)=FVAR(1)
 Sof(O5)=Sof(C1A)=1-FVAR(2)
 Sof(O1)=Sof(C1B)=FVAR(2)
3.a Rotating group:
 N3(H3A,H3B)
3.b Aromatic/amide H refined with riding coordinates:
 C2(H2), C5(H5), C6(H6), C7(H7), C8(H8), C10(H10), C11(H11), C12(H12),
 C13(H13), C14(H14), C16(H16), C17(H17), C18(H18), C19(H19), C20(H20), C22(H22),
  C23(H23), C24(H24), C25(H25), C26(H26), C28(H28), C29(H29), C30(H30),
 C31(H31), C32(H32), C34(H34), C35(H35), C36(H36), C37(H37), C38(H38)
3.c Idealised Me refined as rotating group:
 C1D(H1DA,H1DB,H1DC)
;

loop_
_space_group_symop_id
_space_group_symop_operation_xyz
1 'x, y, z'
2 '-x, y+1/2, -z+1/2'
3 '-x, -y, -z'
4 'x, -y-1/2, z-1/2'

loop_
_atom_site_label
_atom_site_type_symbol
_atom_site_fract_x
_atom_site_fract_y
_atom_site_fract_z
_atom_site_U_iso_or_equiv
_atom_site_adp_type
_atom_site_occupancy
_atom_site_symmetry_multiplicity
_atom_site_calc_flag
_atom_site_disorder_assembly
_atom_site_disorder_group
_atom_site_refinement_flags_posn
Ru1 Ru 0.722280(16) 0.935975(15) 0.196794(15) 0.02937(9) Uani 1 1 d . . .
Cl1 Cl 0.5980(3) 0.9730(4) 0.2865(3) 0.0433(19) Uani 0.51(3) 1 d A . .
S1 S 0.60703(6) 0.88221(6) 0.08746(6) 0.0475(2) Uani 1 1 d A . .
P1 P 0.82969(5) 0.97344(5) 0.31734(5) 0.02912(18) Uani 1 1 d A . .
P2 P 0.73301(5) 1.05065(5) 0.10295(5) 0.03165(18) Uani 1 1 d A . .
O5 O 0.5688(13) 0.9966(14) 0.2938(7) 0.063(3) Uani 0.49(3) 1 d A 1 .
N1 N 0.69897(17) 0.82453(16) 0.25879(17) 0.0370(6) Uani 1 1 d A . .
N2 N 0.6490(2) 0.76508(17) 0.2104(2) 0.0490(7) Uani 1 1 d . . .
N3 N 0.5453(3) 0.7338(2) 0.0916(3) 0.0807(12) Uani 1 1 d . . .
H3A H 0.5229 0.7022 0.1294 0.097 Uiso 1 1 d A . GR
H3B H 0.4994 0.7588 0.0618 0.097 Uiso 1 1 d . . GR
C1 C 0.6031(2) 0.7894(2) 0.1364(2) 0.0492(9) Uani 1 1 d A . .
C1A C 0.6263(13) 0.9795(7) 0.2565(13) 0.044(3) Uani 0.49(3) 1 d A 1 .
C2 C 0.7233(2) 0.8019(2) 0.3399(2) 0.0431(8) Uani 1 1 d . . .
H2 H 0.7133 0.7478 0.3504 0.052 Uiso 1 1 calc A . R
C3 C 0.7635(2) 0.84643(19) 0.4172(2) 0.0378(7) Uani 1 1 d A . .
C4 C 0.8027(2) 0.92401(18) 0.41842(19) 0.0340(7) Uani 1 1 d . . .
C5 C 0.8273(2) 0.9602(2) 0.5002(2) 0.0469(9) Uani 1 1 d A . .
H5 H 0.8516 1.0120 0.5019 0.056 Uiso 1 1 calc . . R
C6 C 0.8168(3) 0.9215(2) 0.5794(2) 0.0544(10) Uani 1 1 d . . .
H6 H 0.8329 0.9475 0.6332 0.065 Uiso 1 1 calc A . R
C7 C 0.7825(3) 0.8449(3) 0.5782(2) 0.0591(10) Uani 1 1 d A . .
H7 H 0.7767 0.8180 0.6311 0.071 Uiso 1 1 calc . . R
C8 C 0.7568(3) 0.8078(2) 0.4981(2) 0.0513(9) Uani 1 1 d . . .
H8 H 0.7342 0.7555 0.4978 0.062 Uiso 1 1 calc A . R
C9 C 0.9516(2) 0.94225(18) 0.31183(19) 0.0313(7) Uani 1 1 d . . .
C10 C 0.9969(2) 0.9657(2) 0.2398(2) 0.0403(8) Uani 1 1 d A . .
H10 H 0.9661 0.9987 0.1965 0.048 Uiso 1 1 calc . . R
C11 C 1.0862(2) 0.9409(2) 0.2314(2) 0.0481(9) Uani 1 1 d . . .
H11 H 1.1152 0.9569 0.1824 0.058 Uiso 1 1 calc A . R
C12 C 1.1335(2) 0.8924(2) 0.2949(2) 0.0497(9) Uani 1 1 d A . .
H12 H 1.1941 0.8755 0.2889 0.060 Uiso 1 1 calc . . R
C13 C 1.0903(2) 0.8693(2) 0.3674(2) 0.0478(9) Uani 1 1 d . . .
H13 H 1.1219 0.8368 0.4106 0.057 Uiso 1 1 calc A . R
C14 C 0.9999(2) 0.89430(19) 0.3762(2) 0.0397(7) Uani 1 1 d A . .
H14 H 0.9714 0.8788 0.4257 0.048 Uiso 1 1 calc . . R
C15 C 0.8389(2) 1.07866(18) 0.35204(19) 0.0344(7) Uani 1 1 d . . .
C16 C 0.9242(2) 1.1157(2) 0.3774(2) 0.0423(8) Uani 1 1 d A . .
H16 H 0.9794 1.0864 0.3788 0.051 Uiso 1 1 calc . . R
C17 C 0.9274(3) 1.1958(2) 0.4006(2) 0.0584(10) Uani 1 1 d . . .
H17 H 0.9849 1.2200 0.4178 0.070 Uiso 1 1 calc A . R
C18 C 0.8471(3) 1.2402(2) 0.3984(3) 0.0650(11) Uani 1 1 d A . .
H18 H 0.8499 1.2945 0.4124 0.078 Uiso 1 1 calc . . R
C19 C 0.7618(3) 1.2035(2) 0.3754(3) 0.0637(11) Uani 1 1 d . . .
H19 H 0.7068 1.2329 0.3753 0.076 Uiso 1 1 calc A . R
C20 C 0.7577(3) 1.1235(2) 0.3525(2) 0.0471(8) Uani 1 1 d A . .
H20 H 0.6999 1.0993 0.3373 0.057 Uiso 1 1 calc . . R
C21 C 0.7004(2) 1.0302(2) -0.0163(2) 0.0396(8) Uani 1 1 d . . .
C22 C 0.7318(3) 0.9608(2) -0.0557(2) 0.0515(9) Uani 1 1 d A . .
H22 H 0.7658 0.9227 -0.0208 0.062 Uiso 1 1 calc . . R
C23 C 0.7125(3) 0.9484(3) -0.1463(2) 0.0596(11) Uani 1 1 d . . .
H23 H 0.7343 0.9025 -0.1720 0.071 Uiso 1 1 calc A . R
C24 C 0.6615(3) 1.0035(3) -0.1982(2) 0.0654(12) Uani 1 1 d A . .
H24 H 0.6489 0.9951 -0.2590 0.079 Uiso 1 1 calc . . R
C25 C 0.6294(3) 1.0704(3) -0.1604(3) 0.0690(12) Uani 1 1 d . . .
H25 H 0.5938 1.1074 -0.1955 0.083 Uiso 1 1 calc A . R
C26 C 0.6492(3) 1.0842(2) -0.0699(2) 0.0542(10) Uani 1 1 d A . .
H26 H 0.6275 1.1308 -0.0453 0.065 Uiso 1 1 calc . . R
C27 C 0.8489(2) 1.09619(19) 0.09955(19) 0.0337(7) Uani 1 1 d . . .
C28 C 0.9044(2) 1.0749(2) 0.0340(2) 0.0432(8) Uani 1 1 d A . .
H28 H 0.8817 1.0390 -0.0102 0.052 Uiso 1 1 calc . . R
C29 C 0.9931(3) 1.1065(2) 0.0338(3) 0.0555(10) Uani 1 1 d . . .
H29 H 1.0292 1.0922 -0.0111 0.067 Uiso 1 1 calc A . R
C30 C 1.0286(3) 1.1584(2) 0.0984(3) 0.0603(11) Uani 1 1 d A . .
H30 H 1.0886 1.1790 0.0976 0.072 Uiso 1 1 calc . . R
C31 C 0.9758(2) 1.1801(2) 0.1647(3) 0.0516(9) Uani 1 1 d . . .
H31 H 1.0000 1.2150 0.2093 0.062 Uiso 1 1 calc A . R
C32 C 0.8861(2) 1.14965(19) 0.1648(2) 0.0388(7) Uani 1 1 d A . .
H32 H 0.8501 1.1652 0.2093 0.047 Uiso 1 1 calc . . R
C33 C 0.6569(2) 1.13609(19) 0.12082(19) 0.0362(7) Uani 1 1 d . . .
C34 C 0.6834(2) 1.2149(2) 0.1115(3) 0.0537(9) Uani 1 1 d A . .
H34 H 0.7427 1.2264 0.0960 0.064 Uiso 1 1 calc . . R
C35 C 0.6226(3) 1.2772(2) 0.1249(3) 0.0665(12) Uani 1 1 d . . .
H35 H 0.6412 1.3302 0.1190 0.080 Uiso 1 1 calc A . R
C36 C 0.5348(3) 1.2600(3) 0.1470(3) 0.0649(12) Uani 1 1 d A . .
H36 H 0.4944 1.3015 0.1580 0.078 Uiso 1 1 calc . . R
C37 C 0.5067(3) 1.1830(3) 0.1527(3) 0.0656(11) Uani 1 1 d . . .
H37 H 0.4464 1.1720 0.1660 0.079 Uiso 1 1 calc A . R
C38 C 0.5666(2) 1.1205(2) 0.1392(2) 0.0508(9) Uani 1 1 d A . .
H38 H 0.5461 1.0678 0.1424 0.061 Uiso 1 1 calc . . R
Cl2 Cl 0.8398(3) 0.8663(2) 0.1264(2) 0.043(3) Uani 0.49(3) 1 d A 2 .
O1 O 0.8707(12) 0.8446(9) 0.1142(9) 0.049(3) Uani 0.51(3) 1 d . . .
C1B C 0.8135(12) 0.8866(10) 0.1439(13) 0.035(3) Uani 0.51(3) 1 d A . .
O1C O 0.4336(7) 1.0011(11) 0.4774(6) 0.324(7) Uani 1 1 d . . .
H1C H 0.496(2) 1.0382(15) 0.5003(17) 0.433(6) Uiso 1 1 d . . .
C1D C 0.4896(15) 1.0640(8) 0.4224(11) 0.420(16) Uani 1 1 d . . .
H1DA H 0.4994 1.0411 0.3660 0.631 Uiso 1 1 calc . . GR
H1DB H 0.5490 1.0758 0.4552 0.631 Uiso 1 1 calc . . GR
H1DC H 0.4539 1.1124 0.4132 0.631 Uiso 1 1 calc . . GR

loop_
_atom_site_aniso_label
_atom_site_aniso_U_11
_atom_site_aniso_U_22
_atom_site_aniso_U_33
_atom_site_aniso_U_23
_atom_site_aniso_U_13
_atom_site_aniso_U_12
Ru1 0.02534(14) 0.03407(15) 0.02946(14) -0.00314(10) 0.00650(10) -0.00402(10)
Cl1 0.032(3) 0.055(2) 0.045(2) -0.0064(14) 0.0135(16) 0.0035(13)
S1 0.0380(5) 0.0598(6) 0.0433(5) -0.0104(4) -0.0012(4) -0.0088(4)
P1 0.0283(4) 0.0291(4) 0.0300(4) 0.0002(3) 0.0037(3) -0.0025(3)
P2 0.0282(4) 0.0358(5) 0.0312(4) 0.0001(3) 0.0046(3) 0.0025(3)
O5 0.045(6) 0.095(8) 0.052(4) -0.016(5) 0.019(4) 0.008(6)
N1 0.0319(14) 0.0402(16) 0.0409(15) -0.0043(12) 0.0131(12) -0.0074(12)
N2 0.0555(19) 0.0430(17) 0.0502(18) -0.0112(14) 0.0137(15) -0.0182(14)
N3 0.080(3) 0.083(3) 0.077(3) -0.021(2) 0.001(2) -0.040(2)
C1 0.0413(19) 0.056(2) 0.053(2) -0.0203(18) 0.0163(17) -0.0200(17)
C1A 0.035(7) 0.050(5) 0.047(8) -0.004(5) 0.000(5) -0.008(5)
C2 0.0420(19) 0.0347(19) 0.054(2) -0.0002(16) 0.0113(16) -0.0094(15)
C3 0.0366(17) 0.0392(18) 0.0383(17) 0.0063(14) 0.0071(14) -0.0030(14)
C4 0.0362(17) 0.0349(18) 0.0306(16) 0.0036(13) 0.0027(13) -0.0025(13)
C5 0.058(2) 0.047(2) 0.0356(18) 0.0003(15) 0.0053(16) -0.0121(17)
C6 0.064(2) 0.067(3) 0.0320(18) 0.0022(17) 0.0054(16) -0.009(2)
C7 0.071(3) 0.067(3) 0.040(2) 0.0171(19) 0.0080(18) -0.014(2)
C8 0.061(2) 0.043(2) 0.050(2) 0.0121(17) 0.0062(17) -0.0132(18)
C9 0.0289(15) 0.0304(16) 0.0342(16) -0.0019(13) 0.0011(13) -0.0039(13)
C10 0.0325(17) 0.049(2) 0.0389(17) 0.0060(15) 0.0003(14) 0.0010(15)
C11 0.0330(18) 0.064(2) 0.048(2) 0.0011(18) 0.0085(15) -0.0031(17)
C12 0.0313(18) 0.056(2) 0.061(2) -0.0033(19) 0.0020(16) 0.0108(16)
C13 0.041(2) 0.048(2) 0.052(2) 0.0045(17) -0.0050(16) 0.0097(16)
C14 0.0412(19) 0.0393(19) 0.0380(17) 0.0028(15) 0.0024(14) 0.0012(15)
C15 0.0426(18) 0.0322(17) 0.0286(15) -0.0004(13) 0.0043(13) -0.0036(14)
C16 0.046(2) 0.043(2) 0.0366(17) 0.0001(15) -0.0025(15) -0.0078(16)
C17 0.079(3) 0.046(2) 0.047(2) -0.0042(17) -0.0069(19) -0.021(2)
C18 0.100(4) 0.036(2) 0.058(2) -0.0088(18) 0.002(2) -0.003(2)
C19 0.078(3) 0.044(2) 0.070(3) -0.013(2) 0.011(2) 0.013(2)
C20 0.052(2) 0.041(2) 0.050(2) -0.0067(16) 0.0095(16) -0.0022(16)
C21 0.0361(18) 0.050(2) 0.0326(16) 0.0009(15) 0.0042(14) -0.0038(15)
C22 0.063(2) 0.052(2) 0.0399(19) 0.0002(17) 0.0092(17) 0.0008(18)
C23 0.074(3) 0.065(3) 0.042(2) -0.0112(19) 0.0152(19) -0.014(2)
C24 0.055(2) 0.106(4) 0.0338(19) -0.003(2) -0.0005(18) -0.018(2)
C25 0.056(3) 0.106(4) 0.043(2) 0.010(2) -0.0062(19) 0.014(2)
C26 0.050(2) 0.071(3) 0.040(2) 0.0013(18) -0.0010(17) 0.0114(19)
C27 0.0310(16) 0.0341(17) 0.0362(16) 0.0108(14) 0.0039(13) 0.0054(13)
C28 0.0394(19) 0.043(2) 0.049(2) 0.0071(16) 0.0129(15) 0.0042(15)
C29 0.044(2) 0.057(2) 0.069(3) 0.012(2) 0.0275(19) 0.0089(18)
C30 0.034(2) 0.057(3) 0.092(3) 0.017(2) 0.018(2) -0.0028(18)
C31 0.042(2) 0.044(2) 0.067(2) 0.0111(18) -0.0024(18) -0.0073(16)
C32 0.0358(18) 0.0405(19) 0.0407(18) 0.0085(15) 0.0069(14) 0.0025(14)
C33 0.0338(17) 0.0408(19) 0.0337(16) -0.0003(14) 0.0031(13) 0.0070(14)
C34 0.0367(19) 0.045(2) 0.078(3) 0.0040(19) 0.0005(18) 0.0050(16)
C35 0.056(3) 0.039(2) 0.100(3) -0.006(2) -0.011(2) 0.0093(19)
C36 0.054(3) 0.061(3) 0.078(3) -0.016(2) 0.000(2) 0.026(2)
C37 0.042(2) 0.071(3) 0.086(3) 0.010(2) 0.019(2) 0.017(2)
C38 0.0357(19) 0.048(2) 0.070(2) 0.0060(18) 0.0114(17) 0.0066(16)
Cl2 0.038(4) 0.042(4) 0.049(3) -0.009(2) 0.010(2) 0.001(3)
O1 0.041(6) 0.046(5) 0.064(5) -0.011(4) 0.023(4) 0.014(4)
C1B 0.030(8) 0.028(7) 0.047(8) -0.003(5) 0.009(5) -0.004(5)
O1C 0.270(11) 0.55(2) 0.160(7) 0.079(10) 0.053(7) 0.084(15)
C1D 0.74(4) 0.192(14) 0.40(3) 0.022(14) 0.38(3) 0.196(19)

loop_
_atom_type_symbol
_atom_type_description
_atom_type_scat_dispersion_real
_atom_type_scat_dispersion_imag
_atom_type_scat_source
C C 0.0033 0.0016 'International Tables Vol C Tables 4.2.6.8 and 6.1.1.4'
H H 0.0000 0.0000 'International Tables Vol C Tables 4.2.6.8 and 6.1.1.4'
Cl Cl 0.1484 0.1585 'International Tables Vol C Tables 4.2.6.8 and 6.1.1.4'
N N 0.0061 0.0033 'International Tables Vol C Tables 4.2.6.8 and 6.1.1.4'
O O 0.0106 0.0060 'International Tables Vol C Tables 4.2.6.8 and 6.1.1.4'
P P 0.1023 0.0942 'International Tables Vol C Tables 4.2.6.8 and 6.1.1.4'
Ru Ru -1.2594 0.8363 'International Tables Vol C Tables 4.2.6.8 and 6.1.1.4'
S S 0.1246 0.1234 'International Tables Vol C Tables 4.2.6.8 and 6.1.1.4'

loop_
_geom_angle_atom_site_label_1
_geom_angle_atom_site_label_2
_geom_angle_atom_site_label_3
_geom_angle
S1 Ru1 Cl1 89.22(8)
S1 Ru1 P2 88.45(3)
S1 Ru1 Cl2 88.77(9)
P1 Ru1 Cl1 87.63(8)
P1 Ru1 S1 171.67(3)
P1 Ru1 P2 99.78(3)
P1 Ru1 Cl2 92.28(9)
P2 Ru1 Cl1 103.15(14)
N1 Ru1 Cl1 79.29(16)
N1 Ru1 S1 81.21(7)
N1 Ru1 P1 90.63(7)
N1 Ru1 P2 169.37(7)
N1 Ru1 Cl2 85.76(11)
C1A Ru1 Cl1 8.8(5)
C1A Ru1 S1 89.4(3)
C1A Ru1 P1 88.7(4)
C1A Ru1 P2 94.4(5)
C1A Ru1 N1 88.0(5)
C1A Ru1 Cl2 173.7(5)
Cl2 Ru1 Cl1 165.04(18)
Cl2 Ru1 P2 91.61(9)
C1B Ru1 Cl1 166.6(6)
C1B Ru1 S1 90.2(6)
C1B Ru1 P1 91.1(6)
C1B Ru1 P2 90.2(6)
C1B Ru1 N1 87.4(6)
C1B Ru1 C1A 175.4(7)
C1B Ru1 Cl2 2.0(6)
O5 Cl1 Ru1 147.7(15)
O5 Cl1 C1A 122(2)
C1 S1 Ru1 95.26(12)
C4 P1 Ru1 110.62(10)
C4 P1 C9 101.72(14)
C4 P1 C15 101.98(14)
C9 P1 Ru1 116.05(10)
C15 P1 Ru1 119.96(10)
C15 P1 C9 104.17(14)
C21 P2 Ru1 114.02(11)
C27 P2 Ru1 117.64(9)
C27 P2 C21 100.50(14)
C33 P2 Ru1 116.96(10)
C33 P2 C21 101.30(15)
C33 P2 C27 103.93(14)
N2 N1 Ru1 119.3(2)
C2 N1 Ru1 129.4(2)
C2 N1 N2 111.3(3)
C1 N2 N1 114.6(3)
H3A N3 H3B 108.7
C1 N3 H3A 109.4
C1 N3 H3B 108.6
N2 C1 S1 127.9(3)
N2 C1 N3 116.0(4)
N3 C1 S1 116.1(3)
Cl1 C1A Ru1 145.0(16)
O5 C1A Ru1 172.4(11)
N1 C2 H2 114.4
N1 C2 C3 131.2(3)
C3 C2 H2 114.4
C4 C3 C2 127.0(3)
C8 C3 C2 114.3(3)
C8 C3 C4 118.6(3)
C3 C4 P1 121.8(2)
C5 C4 P1 119.8(2)
C5 C4 C3 118.2(3)
C4 C5 H5 119.0
C6 C5 C4 121.9(3)
C6 C5 H5 119.0
C5 C6 H6 120.1
C7 C6 C5 119.7(3)
C7 C6 H6 120.1
C6 C7 H7 120.2
C6 C7 C8 119.6(3)
C8 C7 H7 120.2
C3 C8 H8 119.1
C7 C8 C3 121.9(3)
C7 C8 H8 119.1
C10 C9 P1 119.2(2)
C14 C9 P1 122.5(2)
C14 C9 C10 118.3(3)
C9 C10 H10 119.5
C11 C10 C9 121.0(3)
C11 C10 H10 119.5
C10 C11 H11 119.7
C10 C11 C12 120.5(3)
C12 C11 H11 119.7
C11 C12 H12 120.3
C13 C12 C11 119.4(3)
C13 C12 H12 120.3
C12 C13 H13 119.9
C12 C13 C14 120.3(3)
C14 C13 H13 119.9
C9 C14 H14 119.7
C13 C14 C9 120.5(3)
C13 C14 H14 119.7
C16 C15 P1 122.6(3)
C20 C15 P1 118.9(2)
C20 C15 C16 118.5(3)
C15 C16 H16 119.9
C17 C16 C15 120.3(3)
C17 C16 H16 119.9
C16 C17 H17 119.6
C18 C17 C16 120.8(4)
C18 C17 H17 119.6
C17 C18 H18 120.3
C17 C18 C19 119.4(4)
C19 C18 H18 120.3
C18 C19 H19 119.8
C20 C19 C18 120.3(4)
C20 C19 H19 119.8
C15 C20 H20 119.7
C19 C20 C15 120.7(3)
C19 C20 H20 119.7
C22 C21 P2 120.6(3)
C26 C21 P2 121.4(3)
C26 C21 C22 117.9(3)
C21 C22 H22 119.8
C23 C22 C21 120.4(4)
C23 C22 H22 119.8
C22 C23 H23 119.8
C24 C23 C22 120.4(4)
C24 C23 H23 119.8
C23 C24 H24 120.2
C25 C24 C23 119.7(4)
C25 C24 H24 120.2
C24 C25 H25 119.7
C24 C25 C26 120.6(4)
C26 C25 H25 119.7
C21 C26 C25 121.0(4)
C21 C26 H26 119.5
C25 C26 H26 119.5
C28 C27 P2 120.7(3)
C28 C27 C32 117.7(3)
C32 C27 P2 121.5(2)
C27 C28 H28 119.7
C29 C28 C27 120.6(3)
C29 C28 H28 119.7
C28 C29 H29 119.5
C30 C29 C28 120.9(3)
C30 C29 H29 119.6
C29 C30 H30 120.0
C29 C30 C31 120.0(3)
C31 C30 H30 120.0
C30 C31 H31 120.2
C30 C31 C32 119.6(4)
C32 C31 H31 120.2
C27 C32 H32 119.4
C31 C32 C27 121.2(3)
C31 C32 H32 119.4
C34 C33 P2 123.3(3)
C34 C33 C38 118.4(3)
C38 C33 P2 118.2(3)
C33 C34 H34 119.6
C33 C34 C35 120.8(4)
C35 C34 H34 119.6
C34 C35 H35 120.3
C36 C35 C34 119.4(4)
C36 C35 H35 120.3
C35 C36 H36 119.9
C37 C36 C35 120.3(4)
C37 C36 H36 119.9
C36 C37 H37 119.6
C36 C37 C38 120.8(4)
C38 C37 H37 119.6
C33 C38 H38 119.9
C37 C38 C33 120.1(4)
C37 C38 H38 119.9
O1 Cl2 Ru1 169.8(12)
C1B Cl2 O1 170.7(18)
Cl2 C1B Ru1 172(2)
O1 C1B Ru1 171.3(19)
C1D O1C H1C 50.8(16)
O1C C1D H1DA 109.5
O1C C1D H1DB 109.5
O1C C1D H1DC 109.5
H1C C1D H1DA 134.6
H1C C1D H1DB 67.5
H1C C1D H1DC 114.0
H1DA C1D H1DB 109.5
H1DA C1D H1DC 109.5
H1DB C1D H1DC 109.5

loop_
_geom_bond_atom_site_label_1
_geom_bond_atom_site_label_2
_geom_bond_distance
Ru1 Cl1 2.441(4)
Ru1 S1 2.3859(8)
Ru1 P1 2.3437(8)
Ru1 P2 2.3982(8)
Ru1 N1 2.125(3)
Ru1 C1A 1.88(2)
Ru1 Cl2 2.397(5)
Ru1 C1B 1.809(18)
Cl1 O5 0.60(2)
Cl1 C1A 0.65(2)
S1 C1 1.720(4)
P1 C4 1.819(3)
P1 C9 1.840(3)
P1 C15 1.832(3)
P2 C21 1.848(3)
P2 C27 1.837(3)
P2 C33 1.835(3)
O5 C1A 1.09(4)
N1 N2 1.385(4)
N1 C2 1.296(4)
N2 C1 1.302(5)
N3 H3A 0.8674
N3 H3B 0.8653
N3 C1 1.373(4)
C2 H2 0.9300
C2 C3 1.453(4)
C3 C4 1.410(4)
C3 C8 1.397(4)
C4 C5 1.389(4)
C5 H5 0.9300
C5 C6 1.386(5)
C6 H6 0.9300
C6 C7 1.369(5)
C7 H7 0.9300
C7 C8 1.376(5)
C8 H8 0.9300
C9 C10 1.388(4)
C9 C14 1.387(4)
C10 H10 0.9300
C10 C11 1.369(5)
C11 H11 0.9300
C11 C12 1.378(5)
C12 H12 0.9300
C12 C13 1.374(5)
C13 H13 0.9300
C13 C14 1.386(5)
C14 H14 0.9300
C15 C16 1.390(4)
C15 C20 1.387(5)
C16 H16 0.9300
C16 C17 1.381(5)
C17 H17 0.9300
C17 C18 1.369(6)
C18 H18 0.9300
C18 C19 1.381(6)
C19 H19 0.9300
C19 C20 1.378(5)
C20 H20 0.9300
C21 C22 1.400(5)
C21 C26 1.371(5)
C22 H22 0.9300
C22 C23 1.387(5)
C23 H23 0.9300
C23 C24 1.368(6)
C24 H24 0.9300
C24 C25 1.359(6)
C25 H25 0.9300
C25 C26 1.389(5)
C26 H26 0.9300
C27 C28 1.388(4)
C27 C32 1.394(4)
C28 H28 0.9300
C28 C29 1.381(5)
C29 H29 0.9300
C29 C30 1.363(6)
C30 H30 0.9300
C30 C31 1.373(5)
C31 H31 0.9300
C31 C32 1.387(4)
C32 H32 0.9300
C33 C34 1.380(5)
C33 C38 1.383(4)
C34 H34 0.9300
C34 C35 1.387(5)
C35 H35 0.9300
C35 C36 1.372(6)
C36 H36 0.9300
C36 C37 1.351(6)
C37 H37 0.9300
C37 C38 1.382(5)
C38 H38 0.9300
Cl2 O1 0.616(17)
Cl2 C1B 0.59(2)
O1 C1B 1.20(4)
O1C H1C 1.11(2)
O1C C1D 1.609(18)
C1D H1C 1.25(3)
C1D H1DA 0.9600
C1D H1DB 0.9600
C1D H1DC 0.9600

loop_
_geom_hbond_atom_site_label_D
_geom_hbond_atom_site_label_H
_geom_hbond_atom_site_label_A
_geom_hbond_distance_DH
_geom_hbond_distance_HA
_geom_hbond_distance_DA
_geom_hbond_angle_DHA
C20 H20 Cl1 0.93 2.63 3.474(5) 150.9
C38 H38 Cl1 0.93 2.73 3.319(7) 121.9
